data_4119906
loop_
_publ_author_name
'Holger Braunschweig'
'Alexander Damme'
'Rian D. Dewhurst'
'Thomas Kramer'
'Thomas Kupfer'
'Krzysztof Radacki'
'Eva Siedler'
'Alexandra Trumpp'
'Katharina Wagner'
'Christine Werner'

_publ_contact_author_address
; Institut f\"ur Anorganische Chemie
Universit\"at W\"urzburg
Am Hubland
97074 W\"urzburg, Germany
;
_publ_contact_author_email H.Braunschweig@mail.uni-wuerzburg.de
_publ_contact_author_fax +49-931-3184623
_publ_contact_author_name 'Prof. Dr. Holger Braunschweig'
_publ_contact_author_phone +49-931-3185260
_publ_section_title
;
 Quaternizing Diboranes(4): Highly Divergent Outcomes and an Inorganic
 Wagner-Meerwein Rearrangement
;
_journal_name_full 'Journal of the American Chemical Society'
_journal_page_first 8702
_journal_page_last 8707
_journal_paper_doi 10.1021/ja403037k
_journal_volume 135
_journal_year 2013
_chemical_formula_moiety 'C14 H33 B2 Cl2 P'
_chemical_formula_sum 'C14 H33 B2 Cl2 P'
_chemical_formula_weight 324.89
_chemical_name_common
;
?
;
_chemical_name_systematic
; 
?
;
_space_group_IT_number 14
_symmetry_cell_setting monoclinic
_symmetry_space_group_name_Hall '-P 2yn'
_symmetry_space_group_name_H-M 'P 1 21/n 1'
_atom_sites_solution_hydrogens geom
_atom_sites_solution_primary direct
_atom_sites_solution_secondary difmap
_audit_creation_method SHELXL-97
_cell_angle_alpha 90.00
_cell_angle_beta 112.118(2)
_cell_angle_gamma 90.00
_cell_formula_units_Z 4
_cell_length_a 15.7368(8)
_cell_length_b 7.9214(4)
_cell_length_c 16.2537(9)
_cell_measurement_reflns_used 5951
_cell_measurement_temperature 100(2)
_cell_measurement_theta_max 26.70
_cell_measurement_theta_min 2.28
_cell_volume 1877.04(17)
_computing_cell_refinement 'Saint+ ver. 7.68A (Bruker AXS)'
_computing_data_collection 'APEX2 ver. 2010.3 (Bruker AXS)'
_computing_data_reduction 'Saint+ ver. 7.68A (Bruker AXS)'
_computing_molecular_graphics 'XP ver. 5.1 (Bruker AXS, 1998)'
_computing_publication_material 'SHELXL-97 (Sheldrick, 2008)'
_computing_structure_refinement 'SHELXL-97 (Sheldrick, 1997)'
_computing_structure_solution 'SHELXS-97 (Sheldrick, 1990)'
_diffrn_ambient_temperature 100(2)
_diffrn_detector_area_resol_mean 8.333
_diffrn_measured_fraction_theta_full 1.000
_diffrn_measured_fraction_theta_max 1.000
_diffrn_measurement_device_type 'Bruker X8-APEX II'
_diffrn_measurement_method '\f and \w scans'
_diffrn_radiation_monochromator 'multi-layer mirror'
_diffrn_radiation_source 'rotating anode'
_diffrn_radiation_type MoK\a
_diffrn_radiation_wavelength 0.71073
_diffrn_reflns_av_R_equivalents 0.0303
_diffrn_reflns_av_sigmaI/netI 0.0275
_diffrn_reflns_limit_h_max 19
_diffrn_reflns_limit_h_min -19
_diffrn_reflns_limit_k_max 9
_diffrn_reflns_limit_k_min -9
_diffrn_reflns_limit_l_max 20
_diffrn_reflns_limit_l_min -19
_diffrn_reflns_number 14661
_diffrn_reflns_theta_full 26.37
_diffrn_reflns_theta_max 26.37
_diffrn_reflns_theta_min 1.54
_exptl_absorpt_coefficient_mu 0.418
_exptl_absorpt_correction_T_max 0.7454
_exptl_absorpt_correction_T_min 0.6420
_exptl_absorpt_correction_type multi-scan
_exptl_absorpt_process_details 'Sadabs 2008/1 (Bruker 2008)'
_exptl_crystal_colour colourless
_exptl_crystal_density_diffrn 1.150
_exptl_crystal_description block
_exptl_crystal_F_000 704
_exptl_crystal_size_max 0.21
_exptl_crystal_size_mid 0.12
_exptl_crystal_size_min 0.06
_refine_diff_density_max 1.675
_refine_diff_density_min -0.700
_refine_diff_density_rms 0.077
_refine_ls_extinction_method none
_refine_ls_goodness_of_fit_ref 1.040
_refine_ls_hydrogen_treatment constr
_refine_ls_matrix_type full
_refine_ls_number_parameters 182
_refine_ls_number_reflns 3836
_refine_ls_number_restraints 0
_refine_ls_restrained_S_all 1.040
_refine_ls_R_factor_all 0.0678
_refine_ls_R_factor_gt 0.0538
_refine_ls_shift/su_max 0.001
_refine_ls_shift/su_mean 0.000
_refine_ls_structure_factor_coef Fsqd
_refine_ls_weighting_details 'calc w=1/[\s^2^(Fo^2^)+(0.0604P)^2^+3.7038P] where P=(Fo^2^+2Fc^2^)/3'
_refine_ls_weighting_scheme calc
_refine_ls_wR_factor_gt 0.1308
_refine_ls_wR_factor_ref 0.1425
_reflns_number_gt 3162
_reflns_number_total 3836
_reflns_threshold_expression >2sigma(I)
_cod_data_source_file ja403037k_si_001_12.cif
_cod_data_source_block 15c
_cod_database_code 4119906

loop_
_symmetry_equiv_pos_as_xyz
'x, y, z'
'-x+1/2, y+1/2, -z+1/2'
'-x, -y, -z'
'x-1/2, -y-1/2, z-1/2'

loop_
_atom_site_label
_atom_site_type_symbol
_atom_site_fract_x
_atom_site_fract_y
_atom_site_fract_z
_atom_site_U_iso_or_equiv
_atom_site_adp_type
_atom_site_occupancy
_atom_site_symmetry_multiplicity
_atom_site_calc_flag
_atom_site_refinement_flags
Cl1 Cl 0.87668(5) 0.83739(9) 0.21450(4) 0.03062(19) Uani 1 1 d .
Cl2 Cl 1.04880(5) 0.43608(10) 0.14131(6) 0.0403(2) Uani 1 1 d .
B1 B 0.9297(2) 0.6150(4) 0.2162(2) 0.0249(6) Uani 1 1 d .
C1 C 0.9557(2) 0.5279(4) 0.31613(18) 0.0359(7) Uani 1 1 d .
C5 C 1.0239(2) 0.6466(5) 0.3850(2) 0.0498(10) Uani 1 1 d .
H5A H 1.0323 0.6091 0.4450 0.075 Uiso 1 1 calc R
H5B H 0.9996 0.7620 0.3758 0.075 Uiso 1 1 calc R
H5C H 1.0830 0.6441 0.3778 0.075 Uiso 1 1 calc R
C3 C 1.0007(3) 0.3534(5) 0.3280(2) 0.0509(10) Uani 1 1 d .
H3A H 1.0159 0.3149 0.3892 0.076 Uiso 1 1 calc R
H3B H 1.0569 0.3605 0.3155 0.076 Uiso 1 1 calc R
H3C H 0.9582 0.2733 0.2869 0.076 Uiso 1 1 calc R
C4 C 0.8719(2) 0.5141(5) 0.3407(2) 0.0428(8) Uani 1 1 d .
H4A H 0.8911 0.4819 0.4033 0.064 Uiso 1 1 calc R
H4B H 0.8302 0.4282 0.3035 0.064 Uiso 1 1 calc R
H4C H 0.8403 0.6232 0.3312 0.064 Uiso 1 1 calc R
P1 P 0.82605(5) 0.49669(9) 0.11964(4) 0.02158(18) Uani 1 1 d .
C11 C 0.8198(2) 0.5479(4) 0.00831(17) 0.0274(6) Uani 1 1 d .
H11A H 0.8772 0.5099 0.0026 0.033 Uiso 1 1 calc R
H11B H 0.7688 0.4827 -0.0349 0.033 Uiso 1 1 calc R
C12 C 0.7165(2) 0.5612(4) 0.1232(2) 0.0344(7) Uani 1 1 d .
H12A H 0.7147 0.5213 0.1802 0.041 Uiso 1 1 calc R
H12B H 0.7156 0.6861 0.1246 0.041 Uiso 1 1 calc R
C13 C 0.8293(2) 0.2662(4) 0.1238(2) 0.0354(7) Uani 1 1 d .
H13A H 0.8940 0.2302 0.1413 0.043 Uiso 1 1 calc R
H13B H 0.8085 0.2294 0.1714 0.043 Uiso 1 1 calc R
C14 C 0.8056(2) 0.7329(4) -0.01678(18) 0.0308(6) Uani 1 1 d .
H14A H 0.8068 0.7487 -0.0762 0.046 Uiso 1 1 calc R
H14B H 0.8548 0.7997 0.0263 0.046 Uiso 1 1 calc R
H14C H 0.7462 0.7700 -0.0167 0.046 Uiso 1 1 calc R
C15 C 0.6293(2) 0.5035(4) 0.0499(2) 0.0401(8) Uani 1 1 d .
H15A H 0.5766 0.5590 0.0566 0.060 Uiso 1 1 calc R
H15B H 0.6232 0.3809 0.0534 0.060 Uiso 1 1 calc R
H15C H 0.6314 0.5333 -0.0078 0.060 Uiso 1 1 calc R
C16 C 0.7723(3) 0.1729(4) 0.0387(2) 0.0434(8) Uani 1 1 d .
H16A H 0.7720 0.0519 0.0511 0.065 Uiso 1 1 calc R
H16B H 0.7991 0.1909 -0.0062 0.065 Uiso 1 1 calc R
H16C H 0.7093 0.2159 0.0164 0.065 Uiso 1 1 calc R
B2 B 1.0241(2) 0.6306(4) 0.1872(2) 0.0271(7) Uani 1 1 d .
C2 C 1.09185(19) 0.7838(4) 0.19203(18) 0.0314(6) Uani 1 1 d .
C6 C 1.0507(2) 0.8679(5) 0.0994(2) 0.0459(9) Uani 1 1 d .
H6A H 1.0395 0.7817 0.0533 0.069 Uiso 1 1 calc R
H6B H 1.0939 0.9520 0.0937 0.069 Uiso 1 1 calc R
H6C H 0.9928 0.9233 0.0925 0.069 Uiso 1 1 calc R
C7 C 1.1890(2) 0.7229(5) 0.2072(2) 0.0422(8) Uani 1 1 d .
H7A H 1.1870 0.6480 0.1585 0.063 Uiso 1 1 calc R
H7B H 1.2141 0.6614 0.2636 0.063 Uiso 1 1 calc R
H7C H 1.2281 0.8203 0.2093 0.063 Uiso 1 1 calc R
C8 C 1.1012(2) 0.9218(4) 0.2616(2) 0.0395(7) Uani 1 1 d .
H8A H 1.1355 1.0176 0.2515 0.059 Uiso 1 1 calc R
H8B H 1.1339 0.8761 0.3212 0.059 Uiso 1 1 calc R
H8C H 1.0400 0.9596 0.2563 0.059 Uiso 1 1 calc R

loop_
_atom_site_aniso_label
_atom_site_aniso_U_11
_atom_site_aniso_U_22
_atom_site_aniso_U_33
_atom_site_aniso_U_23
_atom_site_aniso_U_13
_atom_site_aniso_U_12
Cl1 0.0287(4) 0.0321(4) 0.0282(3) -0.0062(3) 0.0074(3) 0.0100(3)
Cl2 0.0391(4) 0.0370(4) 0.0477(5) -0.0102(3) 0.0197(4) 0.0096(3)
B1 0.0236(14) 0.0283(16) 0.0195(14) 0.0021(12) 0.0042(12) 0.0013(12)
C1 0.0326(16) 0.051(2) 0.0188(13) 0.0086(13) 0.0038(12) -0.0091(14)
C5 0.0440(19) 0.075(3) 0.0207(15) 0.0059(16) 0.0005(14) -0.0190(18)
C3 0.0429(19) 0.066(3) 0.0353(18) 0.0192(17) 0.0055(15) 0.0070(18)
C4 0.0486(19) 0.058(2) 0.0219(14) 0.0067(14) 0.0135(14) -0.0084(16)
P1 0.0225(3) 0.0229(4) 0.0166(3) 0.0004(3) 0.0042(3) -0.0008(3)
C11 0.0312(14) 0.0302(15) 0.0176(12) -0.0008(11) 0.0055(11) 0.0005(12)
C12 0.0288(15) 0.0424(18) 0.0314(15) -0.0078(13) 0.0106(12) 0.0007(13)
C13 0.0407(17) 0.0246(15) 0.0371(16) 0.0044(12) 0.0104(14) 0.0022(13)
C14 0.0317(15) 0.0311(16) 0.0228(13) 0.0033(11) 0.0027(11) -0.0009(12)
C15 0.0270(15) 0.0426(19) 0.0429(18) 0.0005(15) 0.0042(13) 0.0046(13)
C16 0.062(2) 0.0236(15) 0.0449(19) -0.0049(14) 0.0199(17) 0.0004(15)
B2 0.0271(15) 0.0301(17) 0.0232(14) 0.0011(12) 0.0084(12) 0.0049(13)
C2 0.0263(14) 0.0424(17) 0.0229(13) 0.0023(12) 0.0062(11) -0.0069(12)
C6 0.0385(18) 0.057(2) 0.0343(17) 0.0158(15) 0.0049(14) -0.0154(16)
C7 0.0352(17) 0.050(2) 0.0355(17) -0.0085(15) 0.0071(14) -0.0024(15)
C8 0.0324(16) 0.0419(19) 0.0473(19) -0.0027(15) 0.0185(14) -0.0055(14)

loop_
_atom_type_symbol
_atom_type_description
_atom_type_scat_dispersion_real
_atom_type_scat_dispersion_imag
_atom_type_scat_source
C C 0.0033 0.0016 'International Tables Vol C Tables 4.2.6.8 and 6.1.1.4'
H H 0.0000 0.0000 'International Tables Vol C Tables 4.2.6.8 and 6.1.1.4'
B B 0.0013 0.0007 'International Tables Vol C Tables 4.2.6.8 and 6.1.1.4'
P P 0.1023 0.0942 'International Tables Vol C Tables 4.2.6.8 and 6.1.1.4'
Cl Cl 0.1484 0.1585 'International Tables Vol C Tables 4.2.6.8 and 6.1.1.4'

loop_
_geom_angle_atom_site_label_1
_geom_angle_atom_site_label_2
_geom_angle_atom_site_label_3
_geom_angle
C1 B1 B2 112.0(2)
C1 B1 Cl1 109.6(2)
B2 B1 Cl1 109.9(2)
C1 B1 P1 113.2(2)
B2 B1 P1 110.38(19)
Cl1 B1 P1 101.14(14)
C4 C1 C3 108.0(3)
C4 C1 C5 106.8(3)
C3 C1 C5 107.2(3)
C4 C1 B1 111.5(2)
C3 C1 B1 115.3(3)
C5 C1 B1 107.6(3)
C1 C5 H5A 109.5
C1 C5 H5B 109.5
H5A C5 H5B 109.5
C1 C5 H5C 109.5
H5A C5 H5C 109.5
H5B C5 H5C 109.5
C1 C3 H3A 109.5
C1 C3 H3B 109.5
H3A C3 H3B 109.5
C1 C3 H3C 109.5
H3A C3 H3C 109.5
H3B C3 H3C 109.5
C1 C4 H4A 109.5
C1 C4 H4B 109.5
H4A C4 H4B 109.5
C1 C4 H4C 109.5
H4A C4 H4C 109.5
H4B C4 H4C 109.5
C12 P1 C11 105.78(14)
C12 P1 C13 107.05(16)
C11 P1 C13 104.47(14)
C12 P1 B1 110.03(14)
C11 P1 B1 113.25(13)
C13 P1 B1 115.60(14)
C14 C11 P1 115.5(2)
C14 C11 H11A 108.4
P1 C11 H11A 108.4
C14 C11 H11B 108.4
P1 C11 H11B 108.4
H11A C11 H11B 107.5
C15 C12 P1 118.7(2)
C15 C12 H12A 107.6
P1 C12 H12A 107.6
C15 C12 H12B 107.6
P1 C12 H12B 107.6
H12A C12 H12B 107.1
C16 C13 P1 116.8(2)
C16 C13 H13A 108.1
P1 C13 H13A 108.1
C16 C13 H13B 108.1
P1 C13 H13B 108.1
H13A C13 H13B 107.3
C11 C14 H14A 109.5
C11 C14 H14B 109.5
H14A C14 H14B 109.5
C11 C14 H14C 109.5
H14A C14 H14C 109.5
H14B C14 H14C 109.5
C12 C15 H15A 109.5
C12 C15 H15B 109.5
H15A C15 H15B 109.5
C12 C15 H15C 109.5
H15A C15 H15C 109.5
H15B C15 H15C 109.5
C13 C16 H16A 109.5
C13 C16 H16B 109.5
H16A C16 H16B 109.5
C13 C16 H16C 109.5
H16A C16 H16C 109.5
H16B C16 H16C 109.5
C2 B2 B1 131.9(3)
C2 B2 Cl2 115.0(2)
B1 B2 Cl2 113.1(2)
C7 C2 C8 107.0(2)
C7 C2 C6 108.6(3)
C8 C2 C6 107.4(3)
C7 C2 B2 112.0(3)
C8 C2 B2 116.9(2)
C6 C2 B2 104.6(2)
C2 C6 H6A 109.5
C2 C6 H6B 109.5
H6A C6 H6B 109.5
C2 C6 H6C 109.5
H6A C6 H6C 109.5
H6B C6 H6C 109.5
C2 C7 H7A 109.5
C2 C7 H7B 109.5
H7A C7 H7B 109.5
C2 C7 H7C 109.5
H7A C7 H7C 109.5
H7B C7 H7C 109.5
C2 C8 H8A 109.5
C2 C8 H8B 109.5
H8A C8 H8B 109.5
C2 C8 H8C 109.5
H8A C8 H8C 109.5
H8B C8 H8C 109.5

loop_
_geom_bond_atom_site_label_1
_geom_bond_atom_site_label_2
_geom_bond_distance
Cl1 B1 1.945(3)
Cl2 B2 1.816(3)
B1 C1 1.669(4)
B1 B2 1.724(4)
B1 P1 2.018(3)
C1 C4 1.519(5)
C1 C3 1.532(5)
C1 C5 1.544(4)
C5 H5A 0.9800
C5 H5B 0.9800
C5 H5C 0.9800
C3 H3A 0.9800
C3 H3B 0.9800
C3 H3C 0.9800
C4 H4A 0.9800
C4 H4B 0.9800
C4 H4C 0.9800
P1 C12 1.819(3)
P1 C11 1.820(3)
P1 C13 1.827(3)
C11 C14 1.515(4)
C11 H11A 0.9900
C11 H11B 0.9900
C12 C15 1.511(4)
C12 H12A 0.9900
C12 H12B 0.9900
C13 C16 1.527(4)
C13 H13A 0.9900
C13 H13B 0.9900
C14 H14A 0.9800
C14 H14B 0.9800
C14 H14C 0.9800
C15 H15A 0.9800
C15 H15B 0.9800
C15 H15C 0.9800
C16 H16A 0.9800
C16 H16B 0.9800
C16 H16C 0.9800
B2 C2 1.598(4)
C2 C7 1.532(4)
C2 C8 1.539(5)
C2 C6 1.548(4)
C6 H6A 0.9800
C6 H6B 0.9800
C6 H6C 0.9800
C7 H7A 0.9800
C7 H7B 0.9800
C7 H7C 0.9800
C8 H8A 0.9800
C8 H8B 0.9800
C8 H8C 0.9800

loop_
_geom_torsion_atom_site_label_1
_geom_torsion_atom_site_label_2
_geom_torsion_atom_site_label_3
_geom_torsion_atom_site_label_4
_geom_torsion
B2 B1 C1 C4 -179.7(3)
Cl1 B1 C1 C4 58.0(3)
P1 B1 C1 C4 -54.1(3)
B2 B1 C1 C3 -56.1(3)
Cl1 B1 C1 C3 -178.4(2)
P1 B1 C1 C3 69.6(3)
B2 B1 C1 C5 63.5(3)
Cl1 B1 C1 C5 -58.8(3)
P1 B1 C1 C5 -170.9(2)
C1 B1 P1 C12 79.2(2)
B2 B1 P1 C12 -154.3(2)
Cl1 B1 P1 C12 -37.98(19)
C1 B1 P1 C11 -162.7(2)
B2 B1 P1 C11 -36.2(2)
Cl1 B1 P1 C11 80.15(16)
C1 B1 P1 C13 -42.2(3)
B2 B1 P1 C13 84.3(2)
Cl1 B1 P1 C13 -159.36(14)
C12 P1 C11 C14 60.7(2)
C13 P1 C11 C14 173.5(2)
B1 P1 C11 C14 -59.9(2)
C11 P1 C12 C15 50.2(3)
C13 P1 C12 C15 -60.8(3)
B1 P1 C12 C15 172.8(3)
C12 P1 C13 C16 75.9(3)
C11 P1 C13 C16 -36.0(3)
B1 P1 C13 C16 -161.1(2)
C1 B1 B2 C2 -98.5(4)
Cl1 B1 B2 C2 23.6(4)
P1 B1 B2 C2 134.3(3)
C1 B1 B2 Cl2 82.6(3)
Cl1 B1 B2 Cl2 -155.32(15)
P1 B1 B2 Cl2 -44.6(2)
B1 B2 C2 C7 149.4(3)
Cl2 B2 C2 C7 -31.7(3)
B1 B2 C2 C8 25.4(4)
Cl2 B2 C2 C8 -155.7(2)
B1 B2 C2 C6 -93.2(4)
Cl2 B2 C2 C6 85.7(3)
